data_9010400
loop_
_publ_author_name
'Kyono, A.'

_publ_section_title
;
 Compositional variability and crystal structural features of guanacoite
;
_journal_name_full 'American Mineralogist'
_journal_page_first 501
_journal_page_last 507
_journal_paper_doi 10.2138/am.2008.2661
_journal_volume 93
_journal_year 2008
_chemical_compound_source 'El Guanaco mine, Chile'
_chemical_formula_sum 'As2 Cu1.87 H12 Mg3.13 O16'
_chemical_name_mineral Guanacoite
_space_group_IT_number 14
_symmetry_space_group_name_Hall '-P 2ybc'
_symmetry_space_group_name_H-M 'P 1 21/c 1'
_cell_angle_alpha 90
_cell_angle_beta 100.44
_cell_angle_gamma 90
_cell_length_a 5.459
_cell_length_b 16.808
_cell_length_c 6.917
_cell_formula_units_Z 2
_cell_volume 624.162
_database_code_amcsd 0004532
_exptl_crystal_density_diffrn 3.261
_cod_original_formula_sum 'Cu1.87 Mg3.13 As2 O16 H12'
_cod_database_code 9010400

loop_
_space_group_symop_operation_xyz
x,y,z
x,1/2-y,1/2+z
-x,1/2+y,1/2-z
-x,-y,-z

loop_
_atom_site_aniso_label
_atom_site_aniso_U_11
_atom_site_aniso_U_22
_atom_site_aniso_U_33
_atom_site_aniso_U_12
_atom_site_aniso_U_13
_atom_site_aniso_U_23
CuM1 0.00710 0.00690 0.00960 0.00020 0.00150 0.00140
MgM1 0.00710 0.00690 0.00960 0.00020 0.00150 0.00140
CuM2 0.00130 0.00090 0.00500 0.00040 0.00000 0.00000
MgM2 0.00130 0.00090 0.00500 0.00040 0.00000 0.00000
MgM3 0.00400 0.00390 0.00640 0.00000 0.00100 0.00040
As 0.00550 0.00420 0.00610 0.00020 0.00090 -0.00020
O1 0.01100 0.00500 0.00900 0.00100 0.00000 -0.00210
O2 0.00700 0.00900 0.00800 0.00100 0.00100 0.00100
O3 0.00800 0.01100 0.01000 0.00000 0.00400 0.00200
O4 0.00900 0.00700 0.01000 -0.00100 0.00200 0.00100
O5 0.00600 0.00500 0.01100 -0.00170 0.00200 -0.00110
O6 0.00700 0.00800 0.00800 0.00030 0.00040 -0.00080
O7 0.00800 0.00500 0.00900 0.00100 -0.00100 0.00220
O8 0.00900 0.00900 0.01100 0.00100 0.00200 0.00100

loop_
_atom_site_label
_atom_site_fract_x
_atom_site_fract_y
_atom_site_fract_z
_atom_site_occupancy
_atom_site_U_iso_or_equiv
CuM1 0.00000 0.00000 0.00000 0.16800 0.00785
MgM1 0.00000 0.00000 0.00000 0.83200 0.00785
CuM2 0.48881 0.06213 0.81095 0.85100 0.00250
MgM2 0.48881 0.06213 0.81095 0.14900 0.00250
MgM3 -0.03802 0.12874 0.65934 1.00000 0.00481
As 0.37842 0.11681 0.33403 1.00000 0.00529
O1 0.33930 0.04210 0.16560 1.00000 0.00849
O2 0.61320 0.09550 0.51840 1.00000 0.00849
O3 0.10970 0.13430 0.41220 1.00000 0.00925
O4 0.43460 0.19850 0.20440 1.00000 0.00849
O5 0.15220 0.02200 0.74710 1.00000 0.00709
O6 0.82010 0.10400 0.91530 1.00000 0.00760
O7 0.31340 0.16710 0.83320 1.00000 0.00760
O8 0.12530 -0.24940 0.33380 1.00000 0.00950
H1 -0.00200 0.00600 0.70700 1.00000 0.01900
H2 0.88400 0.14600 0.00300 1.00000 0.01900
H3 0.33800 0.17700 0.97200 1.00000 0.01900
H4 0.35900 0.21400 0.76800 1.00000 0.01900
H5 0.99300 0.29100 0.19800 1.00000 0.01900
H6 0.71300 0.27020 0.17000 1.00000 0.01900

loop_
_cod_related_entry_id
_cod_related_entry_database
_cod_related_entry_code
1 AMCSD 0004532
